data_2225374
loop_
_publ_author_name
'Shahani, Tara'
'Fun, Hoong-Kun'
'Balaji, G. L.'
'Vijayakumar, V.'
'Sarveswari, S.'

_publ_section_title
;
 (2<i>E</i>,6<i>E</i>)-2,6-Bis(2,4,5-trimethoxybenzylidene)cyclohexanone
;
_journal_coeditor_code SJ2721
_journal_issue 3
_journal_name_full 'Acta Crystallographica Section E'
_journal_page_first o630
_journal_page_last o631
_journal_paper_doi 10.1107/S1600536810005192
_journal_volume 66
_journal_year 2010
_chemical_formula_iupac 'C26 H30 O7'
_chemical_formula_moiety 'C26 H30 O7'
_chemical_formula_sum 'C26 H30 O7'
_chemical_formula_weight 454.50
_chemical_name_systematic
;
(2<i>E</i>,6<i>E</i>)-2,6-Bis(2,4,5-trimethoxybenzylidene)cyclohexanone
;
_space_group_IT_number 14
_symmetry_cell_setting monoclinic
_symmetry_space_group_name_Hall '-P 2yn'
_symmetry_space_group_name_H-M 'P 1 21/n 1'
_atom_sites_solution_hydrogens geom
_atom_sites_solution_primary direct
_atom_sites_solution_secondary difmap
_audit_creation_method SHELXL-97
_cell_angle_alpha 90.00
_cell_angle_beta 100.4490(10)
_cell_angle_gamma 90.00
_cell_formula_units_Z 4
_cell_length_a 9.09430(10)
_cell_length_b 13.49470(10)
_cell_length_c 18.8293(2)
_cell_measurement_reflns_used 7467
_cell_measurement_temperature 296(2)
_cell_measurement_theta_max 30.20
_cell_measurement_theta_min 2.67
_cell_volume 2272.50(4)
_computing_cell_refinement 'SAINT (Bruker, 2009)'
_computing_data_collection 'APEX2 (Bruker, 2009)'
_computing_data_reduction 'SAINT (Bruker, 2009)'
_computing_molecular_graphics 'SHELXTL (Sheldrick, 2008)'
_computing_publication_material
;
SHELXTL (Sheldrick, 2008) and PLATON (Spek, 2009)
;
_computing_structure_refinement 'SHELXTL (Sheldrick, 2008)'
_computing_structure_solution 'SHELXTL (Sheldrick, 2008)'
_diffrn_ambient_temperature 296(2)
_diffrn_measured_fraction_theta_full 0.990
_diffrn_measured_fraction_theta_max 0.990
_diffrn_measurement_device_type
;
Bruker SMART APEXII CCD area-detector diffractometer
;
_diffrn_measurement_method '\f and \w scans'
_diffrn_radiation_monochromator graphite
_diffrn_radiation_source 'fine-focus sealed tube'
_diffrn_radiation_type MoK\a
_diffrn_radiation_wavelength 0.71073
_diffrn_reflns_av_R_equivalents 0.0359
_diffrn_reflns_av_sigmaI/netI 0.0400
_diffrn_reflns_limit_h_max 12
_diffrn_reflns_limit_h_min -12
_diffrn_reflns_limit_k_max 19
_diffrn_reflns_limit_k_min -16
_diffrn_reflns_limit_l_max 26
_diffrn_reflns_limit_l_min -26
_diffrn_reflns_number 29097
_diffrn_reflns_theta_full 30.23
_diffrn_reflns_theta_max 30.23
_diffrn_reflns_theta_min 1.87
_diffrn_standards_number 0
_exptl_absorpt_coefficient_mu 0.096
_exptl_absorpt_correction_T_max 0.9833
_exptl_absorpt_correction_T_min 0.9650
_exptl_absorpt_correction_type multi-scan
_exptl_absorpt_process_details '(<i>SADABS</i>; Bruker, 2009)'
_exptl_crystal_colour yellow
_exptl_crystal_density_diffrn 1.328
_exptl_crystal_density_method 'not measured'
_exptl_crystal_description block
_exptl_crystal_F_000 968
_exptl_crystal_size_max 0.37
_exptl_crystal_size_mid 0.21
_exptl_crystal_size_min 0.18
_refine_diff_density_max 0.239
_refine_diff_density_min -0.242
_refine_ls_extinction_method none
_refine_ls_goodness_of_fit_ref 1.064
_refine_ls_hydrogen_treatment constr
_refine_ls_matrix_type full
_refine_ls_number_parameters 317
_refine_ls_number_reflns 6691
_refine_ls_number_restraints 4
_refine_ls_restrained_S_all 1.063
_refine_ls_R_factor_all 0.1169
_refine_ls_R_factor_gt 0.0695
_refine_ls_shift/su_max_lt 0.001
_refine_ls_shift/su_mean <0.001
_refine_ls_structure_factor_coef Fsqd
_refine_ls_weighting_details 'calc w=1/[\s^2^(Fo^2^)+(0.0429P)^2^+1.1706P] where P=(Fo^2^+2Fc^2^)/3'
_refine_ls_weighting_scheme calc
_refine_ls_wR_factor_gt 0.1377
_refine_ls_wR_factor_ref 0.1553
_reflns_number_gt 4027
_reflns_number_total 6691
_reflns_threshold_expression I>2\s(I)
_cod_data_source_file sj2721.cif
_cod_data_source_block I
_cod_depositor_comments
;
The following automatic conversions were performed:
'_symmetry_cell_setting' value 'Monoclinic' changed to 'monoclinic'
according to '/home/saulius/struct/CIF-dictionaries/cif_core.dic'
dictionary named 'cif_core.dic' version 2.4.1 from 2010-06-29.

Automatic conversion script
Id: cif_fix_enum 1527 2010-12-29 10:47:43Z saulius 

The following automatic conversions were performed:

'_symmetry_cell_setting' value 'Monoclinic' changed to 'monoclinic'
according to /home/saulius/struct/CIF-dictionaries/cif_core.dic
dictionary named 'cif_core.dic' version 2.4.1 from 2010-06-29.

Automatic conversion script
Id: cif_fix_values 1715 2011-07-08 13:25:40Z adriana 
;
_cod_original_sg_symbol_H-M 'P 21/n'
_cod_database_code 2225374
_cod_database_fobs_code 2225374

loop_
_symmetry_equiv_pos_as_xyz
'x, y, z'
'-x+1/2, y+1/2, -z+1/2'
'-x, -y, -z'
'x-1/2, -y-1/2, z-1/2'

loop_
_atom_site_type_symbol
_atom_site_label
_atom_site_fract_x
_atom_site_fract_y
_atom_site_fract_z
_atom_site_U_iso_or_equiv
_atom_site_adp_type
_atom_site_calc_flag
_atom_site_refinement_flags
_atom_site_occupancy
_atom_site_disorder_assembly
_atom_site_disorder_group
O O1 0.26290(19) 0.81506(13) -0.25518(8) 0.0701(5) Uani d . 1 . .
O O2 0.46504(19) 0.94889(13) -0.21805(8) 0.0677(5) Uani d . 1 . .
O O3 0.57350(17) 0.81575(11) 0.02537(8) 0.0560(4) Uani d . 1 . .
O O4 0.2953(2) 0.57310(12) 0.10823(8) 0.0769(6) Uani d . 1 . .
O O5 0.29543(19) 0.29369(11) 0.23732(8) 0.0618(4) Uani d . 1 A .
O O6 -0.0235(2) 0.00816(12) 0.17156(9) 0.0732(5) Uani d . 1 A .
O O7 -0.11209(18) 0.08047(12) 0.04346(8) 0.0627(4) Uani d . 1 . .
C C1 0.3099(2) 0.74316(15) -0.13474(11) 0.0458(5) Uani d . 1 . .
H H1A 0.2355 0.6960 -0.1483 0.055 Uiso calc R 1 . .
C C2 0.3373(2) 0.81086(16) -0.18504(11) 0.0481(5) Uani d . 1 . .
C C3 0.4469(2) 0.88311(16) -0.16507(11) 0.0483(5) Uani d . 1 . .
C C4 0.5267(2) 0.88492(15) -0.09551(11) 0.0456(5) Uani d . 1 . .
H H4A 0.6001 0.9328 -0.0823 0.055 Uiso calc R 1 . .
C C5 0.4985(2) 0.81575(14) -0.04479(10) 0.0418(4) Uani d . 1 . .
C C6 0.3896(2) 0.74210(14) -0.06348(10) 0.0405(4) Uani d . 1 . .
C C7 0.3571(2) 0.67221(14) -0.00909(10) 0.0414(4) Uani d . 1 . .
H H7A 0.3853 0.6931 0.0385 0.050 Uiso calc R 1 . .
C C8 0.2925(2) 0.58240(14) -0.01745(10) 0.0413(4) Uani d . 1 A .
C C9 0.2669(2) 0.53078(14) 0.04976(10) 0.0441(5) Uani d . 1 . .
C C10 0.2049(2) 0.42752(14) 0.04458(10) 0.0390(4) Uani d . 1 A .
C C11 0.1613(3) 0.38201(15) -0.02935(10) 0.0502(5) Uani d D 1 . .
H H11A 0.1699 0.3105 -0.0253 0.060 Uiso calc PR 0.871(6) A 1
H H11B 0.0577 0.3979 -0.0485 0.060 Uiso calc PR 0.871(6) A 1
H H11C 0.0364 0.3580 -0.0455 0.060 Uiso d PR 0.129(6) A 2
H H11D 0.2383 0.3151 -0.0082 0.060 Uiso d PR 0.129(6) A 2
C C12A 0.2580(3) 0.41870(14) -0.08081(12) 0.0498(8) Uani d PD 0.871(6) A 1
H H12A 0.3610 0.3997 -0.0632 0.060 Uiso calc PR 0.871(6) A 1
H H12B 0.2261 0.3881 -0.1277 0.060 Uiso calc PR 0.871(6) A 1
C C12B 0.1315(14) 0.4496(10) -0.0939(6) 0.082(8) Uani d PD 0.129(6) A 2
H H12C 0.1311 0.4113 -0.1375 0.098 Uiso calc PR 0.129(6) A 2
H H12D 0.0337 0.4797 -0.0970 0.098 Uiso calc PR 0.129(6) A 2
C C13 0.2482(3) 0.52947(15) -0.08856(11) 0.0575(6) Uani d D 1 . .
H H13A 0.1466 0.5477 -0.1098 0.069 Uiso calc PR 0.871(6) A 1
H H13B 0.3130 0.5510 -0.1212 0.069 Uiso calc PR 0.871(6) A 1
H H13C 0.3357 0.4916 -0.0669 0.069 Uiso d PR 0.129(6) A 2
H H13D 0.2519 0.5469 -0.1344 0.069 Uiso d PR 0.129(6) A 2
C C14 0.1980(2) 0.38183(14) 0.10713(11) 0.0437(5) Uani d . 1 . .
H H14A 0.2338 0.4193 0.1481 0.052 Uiso calc R 1 A .
C C15 0.1438(2) 0.28305(14) 0.12215(10) 0.0395(4) Uani d . 1 A .
C C16 0.1928(2) 0.24048(14) 0.19020(10) 0.0423(4) Uani d . 1 . .
C C17 0.1381(2) 0.14907(15) 0.20811(11) 0.0469(5) Uani d . 1 A .
H H17A 0.1707 0.1224 0.2538 0.056 Uiso calc R 1 . .
C C18 0.0359(2) 0.09808(14) 0.15832(11) 0.0464(5) Uani d . 1 . .
C C19 -0.0115(2) 0.13695(15) 0.08948(11) 0.0439(5) Uani d . 1 A .
C C20 0.0398(2) 0.22886(14) 0.07311(11) 0.0433(5) Uani d . 1 . .
H H20A 0.0041 0.2559 0.0278 0.052 Uiso calc R 1 A .
C C21 0.1569(3) 0.74047(18) -0.27866(12) 0.0603(6) Uani d . 1 . .
H H21A 0.1141 0.7511 -0.3285 0.090 Uiso calc R 1 . .
H H21B 0.0794 0.7426 -0.2502 0.090 Uiso calc R 1 . .
H H21C 0.2049 0.6769 -0.2732 0.090 Uiso calc R 1 . .
C C22 0.5693(3) 1.02662(17) -0.20014(14) 0.0640(7) Uani d . 1 . .
H H22A 0.5703 1.0672 -0.2419 0.096 Uiso calc R 1 . .
H H22B 0.6671 0.9993 -0.1840 0.096 Uiso calc R 1 . .
H H22C 0.5414 1.0662 -0.1623 0.096 Uiso calc R 1 . .
C C23 0.6873(3) 0.88797(17) 0.04552(12) 0.0570(6) Uani d . 1 . .
H H23A 0.7343 0.8776 0.0949 0.086 Uiso calc R 1 . .
H H23B 0.6439 0.9530 0.0404 0.086 Uiso calc R 1 . .
H H23C 0.7606 0.8820 0.0149 0.086 Uiso calc R 1 . .
C C24 0.3591(3) 0.2507(2) 0.30446(12) 0.0772(8) Uani d . 1 . .
H H24A 0.4324 0.2950 0.3304 0.116 Uiso calc R 1 A .
H H24B 0.4060 0.1891 0.2963 0.116 Uiso calc R 1 . .
H H24C 0.2821 0.2389 0.3322 0.116 Uiso calc R 1 . .
C C25 -0.0341(3) -0.01589(18) 0.24289(13) 0.0663(7) Uani d . 1 . .
H H25A -0.0779 -0.0805 0.2441 0.099 Uiso calc R 1 A .
H H25B -0.0955 0.0322 0.2612 0.099 Uiso calc R 1 . .
H H25C 0.0640 -0.0159 0.2722 0.099 Uiso calc R 1 . .
C C26 -0.1422(3) 0.10874(19) -0.02995(12) 0.0634(7) Uani d . 1 . .
H H26A -0.2049 0.0598 -0.0575 0.095 Uiso calc R 1 . .
H H26B -0.0500 0.1139 -0.0477 0.095 Uiso calc R 1 . .
H H26C -0.1923 0.1717 -0.0346 0.095 Uiso calc R 1 . .

loop_
_atom_site_aniso_label
_atom_site_aniso_U_11
_atom_site_aniso_U_22
_atom_site_aniso_U_33
_atom_site_aniso_U_12
_atom_site_aniso_U_13
_atom_site_aniso_U_23
O1 0.0786(11) 0.0790(12) 0.0460(9) -0.0247(9) -0.0067(8) 0.0191(8)
O2 0.0777(11) 0.0669(11) 0.0557(10) -0.0219(9) 0.0045(8) 0.0270(8)
O3 0.0667(10) 0.0512(9) 0.0453(8) -0.0205(7) -0.0026(7) 0.0099(7)
O4 0.1479(17) 0.0475(9) 0.0382(9) -0.0341(10) 0.0246(9) -0.0076(7)
O5 0.0905(12) 0.0490(9) 0.0402(8) -0.0184(8) -0.0030(8) 0.0028(7)
O6 0.1228(15) 0.0437(9) 0.0548(10) -0.0316(9) 0.0207(10) 0.0047(7)
O7 0.0733(10) 0.0562(10) 0.0541(9) -0.0266(8) -0.0009(8) 0.0056(7)
C1 0.0488(11) 0.0429(11) 0.0450(11) -0.0095(9) 0.0067(9) 0.0055(9)
C2 0.0509(12) 0.0528(13) 0.0392(11) -0.0045(10) 0.0044(9) 0.0088(9)
C3 0.0524(12) 0.0465(12) 0.0470(12) -0.0039(10) 0.0117(9) 0.0142(9)
C4 0.0463(11) 0.0394(11) 0.0506(12) -0.0083(9) 0.0077(9) 0.0085(9)
C5 0.0467(11) 0.0365(10) 0.0415(11) -0.0021(8) 0.0064(8) 0.0047(8)
C6 0.0470(10) 0.0355(10) 0.0398(10) -0.0018(8) 0.0098(8) 0.0056(8)
C7 0.0506(11) 0.0367(10) 0.0367(10) -0.0028(9) 0.0071(8) 0.0029(8)
C8 0.0546(11) 0.0352(10) 0.0358(10) -0.0046(9) 0.0129(8) 0.0015(8)
C9 0.0636(13) 0.0346(10) 0.0358(10) -0.0067(9) 0.0133(9) 0.0000(8)
C10 0.0484(11) 0.0318(10) 0.0381(10) -0.0015(8) 0.0111(8) 0.0002(8)
C11 0.0741(14) 0.0354(11) 0.0415(11) -0.0105(10) 0.0110(10) -0.0025(9)
C12A 0.0751(19) 0.0390(14) 0.0384(13) -0.0028(12) 0.0182(12) -0.0078(10)
C12B 0.11(2) 0.081(16) 0.062(13) 0.035(14) 0.026(12) 0.000(11)
C13 0.0890(17) 0.0492(13) 0.0369(11) -0.0140(12) 0.0186(11) -0.0012(9)
C14 0.0568(12) 0.0356(10) 0.0392(10) -0.0073(9) 0.0098(9) -0.0004(8)
C15 0.0485(11) 0.0328(10) 0.0391(10) -0.0014(8) 0.0133(8) 0.0027(8)
C16 0.0551(12) 0.0354(10) 0.0380(10) -0.0029(9) 0.0129(8) -0.0020(8)
C17 0.0694(14) 0.0356(11) 0.0367(10) 0.0006(10) 0.0126(9) 0.0051(8)
C18 0.0645(13) 0.0316(10) 0.0461(11) -0.0049(9) 0.0179(10) 0.0032(8)
C19 0.0488(11) 0.0376(11) 0.0456(11) -0.0069(9) 0.0093(9) 0.0002(9)
C20 0.0484(11) 0.0404(11) 0.0410(11) -0.0026(9) 0.0074(8) 0.0075(8)
C21 0.0647(14) 0.0613(15) 0.0513(13) -0.0012(12) 0.0007(11) -0.0027(11)
C22 0.0683(15) 0.0491(14) 0.0767(17) -0.0051(12) 0.0186(13) 0.0241(12)
C23 0.0634(14) 0.0538(13) 0.0512(13) -0.0166(11) 0.0030(10) -0.0013(10)
C24 0.113(2) 0.0700(17) 0.0398(13) -0.0172(16) -0.0096(13) 0.0031(12)
C25 0.0842(17) 0.0513(14) 0.0646(15) -0.0113(13) 0.0168(13) 0.0208(12)
C26 0.0717(16) 0.0591(15) 0.0535(14) -0.0157(12) -0.0048(11) 0.0007(11)

loop_
_atom_type_symbol
_atom_type_description
_atom_type_scat_dispersion_real
_atom_type_scat_dispersion_imag
_atom_type_scat_source
C C 0.0033 0.0016 'International Tables Vol C Tables 4.2.6.8 and 6.1.1.4'
H H 0.0000 0.0000 'International Tables Vol C Tables 4.2.6.8 and 6.1.1.4'
O O 0.0106 0.0060 'International Tables Vol C Tables 4.2.6.8 and 6.1.1.4'

loop_
_geom_angle_atom_site_label_1
_geom_angle_atom_site_label_2
_geom_angle_atom_site_label_3
_geom_angle_site_symmetry_1
_geom_angle_site_symmetry_3
_geom_angle
_geom_angle_publ_flag
C2 O1 C21 . . 117.58(17) ?
C3 O2 C22 . . 118.17(17) ?
C5 O3 C23 . . 117.86(16) ?
C16 O5 C24 . . 118.96(17) ?
C18 O6 C25 . . 118.51(18) ?
C19 O7 C26 . . 117.20(16) ?
C2 C1 C6 . . 122.64(19) ?
C2 C1 H1A . . 118.7 ?
C6 C1 H1A . . 118.7 ?
C1 C2 O1 . . 124.94(19) ?
C1 C2 C3 . . 119.33(18) ?
O1 C2 C3 . . 115.72(18) ?
O2 C3 C4 . . 124.73(19) ?
O2 C3 C2 . . 115.56(18) ?
C4 C3 C2 . . 119.71(18) ?
C3 C4 C5 . . 120.64(19) ?
C3 C4 H4A . . 119.7 ?
C5 C4 H4A . . 119.7 ?
O3 C5 C4 . . 122.63(17) ?
O3 C5 C6 . . 116.53(16) ?
C4 C5 C6 . . 120.84(18) ?
C5 C6 C1 . . 116.83(17) ?
C5 C6 C7 . . 120.34(17) ?
C1 C6 C7 . . 122.73(17) ?
C8 C7 C6 . . 129.79(18) ?
C8 C7 H7A . . 115.1 ?
C6 C7 H7A . . 115.1 ?
C7 C8 C9 . . 116.86(17) ?
C7 C8 C13 . . 124.92(17) ?
C9 C8 C13 . . 118.21(16) ?
O4 C9 C8 . . 120.15(17) ?
O4 C9 C10 . . 120.45(17) ?
C8 C9 C10 . . 119.39(16) ?
C14 C10 C9 . . 116.54(17) ?
C14 C10 C11 . . 125.28(17) ?
C9 C10 C11 . . 118.13(16) ?
C12B C11 C12A . . 47.3(6) ?
C12B C11 C10 . . 118.5(6) ?
C12A C11 C10 . . 111.96(17) ?
C12B C11 H11A . . 131.8 ?
C12A C11 H11A . . 109.2 ?
C10 C11 H11A . . 109.2 ?
C12B C11 H11B . . 62.9 ?
C12A C11 H11B . . 109.2 ?
C10 C11 H11B . . 109.2 ?
H11A C11 H11B . . 107.9 ?
C12B C11 H11C . . 86.2 ?
C12A C11 H11C . . 125.3 ?
C10 C11 H11C . . 115.7 ?
H11A C11 H11C . . 78.7 ?
C12B C11 H11D . . 138.9 ?
C12A C11 H11D . . 95.1 ?
C10 C11 H11D . . 87.6 ?
H11B C11 H11D . . 141.2 ?
H11C C11 H11D . . 111.6 ?
C13 C12A C11 . . 111.0(2) ?
C13 C12A H12A . . 109.4 ?
C11 C12A H12A . . 109.4 ?
C13 C12A H12B . . 109.4 ?
C11 C12A H12B . . 109.4 ?
H12A C12A H12B . . 108.0 ?
C11 C12A H13C . . 120.9 ?
H12A C12A H13C . . 69.6 ?
H12B C12A H13C . . 127.5 ?
C13 C12B C11 . . 111.1(2) ?
C13 C12B H12C . . 109.4 ?
C11 C12B H12C . . 109.4 ?
C13 C12B H12D . . 109.4 ?
C11 C12B H12D . . 109.4 ?
H12C C12B H12D . . 108.0 ?
C12A C13 C12B . . 47.3(6) ?
C12A C13 C8 . . 112.57(17) ?
C12B C13 C8 . . 118.1(6) ?
C12A C13 H13A . . 109.1 ?
C12B C13 H13A . . 62.9 ?
C8 C13 H13A . . 109.1 ?
C12A C13 H13B . . 109.1 ?
C12B C13 H13B . . 132.5 ?
C8 C13 H13B . . 109.1 ?
H13A C13 H13B . . 107.8 ?
C12A C13 H13C . . 53.6 ?
C12B C13 H13C . . 99.5 ?
C8 C13 H13C . . 79.0 ?
H13A C13 H13C . . 162.5 ?
H13B C13 H13C . . 83.0 ?
C12A C13 H13D . . 109.9 ?
C12B C13 H13D . . 105.8 ?
C8 C13 H13D . . 132.7 ?
H13A C13 H13D . . 74.8 ?
H13C C13 H13D . . 111.7 ?
C10 C14 C15 . . 131.17(18) ?
C10 C14 H14A . . 114.4 ?
C15 C14 H14A . . 114.4 ?
C16 C15 C20 . . 116.95(17) ?
C16 C15 C14 . . 119.13(17) ?
C20 C15 C14 . . 123.87(17) ?
O5 C16 C17 . . 122.59(18) ?
O5 C16 C15 . . 116.35(17) ?
C17 C16 C15 . . 121.05(18) ?
C18 C17 C16 . . 120.22(18) ?
C18 C17 H17A . . 119.9 ?
C16 C17 H17A . . 119.9 ?
O6 C18 C17 . . 123.93(19) ?
O6 C18 C19 . . 115.96(18) ?
C17 C18 C19 . . 120.11(18) ?
O7 C19 C20 . . 124.91(18) ?
O7 C19 C18 . . 115.92(17) ?
C20 C19 C18 . . 119.12(18) ?
C19 C20 C15 . . 122.47(18) ?
C19 C20 H20A . . 118.8 ?
C15 C20 H20A . . 118.8 ?
O1 C21 H21A . . 109.5 ?
O1 C21 H21B . . 109.5 ?
H21A C21 H21B . . 109.5 ?
O1 C21 H21C . . 109.5 ?
H21A C21 H21C . . 109.5 ?
H21B C21 H21C . . 109.5 ?
O2 C22 H22A . . 109.5 ?
O2 C22 H22B . . 109.5 ?
H22A C22 H22B . . 109.5 ?
O2 C22 H22C . . 109.5 ?
H22A C22 H22C . . 109.5 ?
H22B C22 H22C . . 109.5 ?
O3 C23 H23A . . 109.5 ?
O3 C23 H23B . . 109.5 ?
H23A C23 H23B . . 109.5 ?
O3 C23 H23C . . 109.5 ?
H23A C23 H23C . . 109.5 ?
H23B C23 H23C . . 109.5 ?
O5 C24 H24A . . 109.5 ?
O5 C24 H24B . . 109.5 ?
H24A C24 H24B . . 109.5 ?
O5 C24 H24C . . 109.5 ?
H24A C24 H24C . . 109.5 ?
H24B C24 H24C . . 109.5 ?
O6 C25 H25A . . 109.5 ?
O6 C25 H25B . . 109.5 ?
H25A C25 H25B . . 109.5 ?
O6 C25 H25C . . 109.5 ?
H25A C25 H25C . . 109.5 ?
H25B C25 H25C . . 109.5 ?
O7 C26 H26A . . 109.5 ?
O7 C26 H26B . . 109.5 ?
H26A C26 H26B . . 109.5 ?
O7 C26 H26C . . 109.5 ?
H26A C26 H26C . . 109.5 ?
H26B C26 H26C . . 109.5 ?

loop_
_geom_bond_atom_site_label_1
_geom_bond_atom_site_label_2
_geom_bond_site_symmetry_2
_geom_bond_distance
_geom_bond_publ_flag
O1 C2 . 1.372(2) ?
O1 C21 . 1.408(3) ?
O2 C3 . 1.367(2) ?
O2 C22 . 1.413(3) ?
O3 C5 . 1.372(2) ?
O3 C23 . 1.422(2) ?
O4 C9 . 1.225(2) ?
O5 C16 . 1.369(2) ?
O5 C24 . 1.416(3) ?
O6 C18 . 1.369(2) ?
O6 C25 . 1.402(3) ?
O7 C19 . 1.372(2) ?
O7 C26 . 1.412(3) ?
C1 C2 . 1.371(3) ?
C1 C6 . 1.405(3) ?
C1 H1A . 0.9300 ?
C2 C3 . 1.396(3) ?
C3 C4 . 1.378(3) ?
C4 C5 . 1.392(3) ?
C4 H4A . 0.9300 ?
C5 C6 . 1.402(3) ?
C6 C7 . 1.462(3) ?
C7 C8 . 1.344(3) ?
C7 H7A . 0.9300 ?
C8 C9 . 1.499(3) ?
C8 C13 . 1.506(3) ?
C9 C10 . 1.500(3) ?
C10 C14 . 1.341(3) ?
C10 C11 . 1.507(3) ?
C11 C12B . 1.504(2) ?
C11 C12A . 1.505(2) ?
C11 H11A . 0.9700 ?
C11 H11B . 0.9700 ?
C11 H11C . 1.1673 ?
C11 H11D . 1.1672 ?
C12A C13 . 1.503(2) ?
C12A H12A . 0.9700 ?
C12A H12B . 0.9700 ?
C12A H13C . 1.2119 ?
C12B C13 . 1.504(2) ?
C12B H12C . 0.9700 ?
C12B H12D . 0.9700 ?
C13 H13A . 0.9700 ?
C13 H13B . 0.9700 ?
C13 H13C . 0.9715 ?
C13 H13D . 0.9016 ?
C14 C15 . 1.467(3) ?
C14 H14A . 0.9300 ?
C15 C16 . 1.401(3) ?
C15 C20 . 1.402(3) ?
C16 C17 . 1.394(3) ?
C17 C18 . 1.379(3) ?
C17 H17A . 0.9300 ?
C18 C19 . 1.392(3) ?
C19 C20 . 1.380(3) ?
C20 H20A . 0.9300 ?
C21 H21A . 0.9600 ?
C21 H21B . 0.9600 ?
C21 H21C . 0.9600 ?
C22 H22A . 0.9600 ?
C22 H22B . 0.9600 ?
C22 H22C . 0.9600 ?
C23 H23A . 0.9600 ?
C23 H23B . 0.9600 ?
C23 H23C . 0.9600 ?
C24 H24A . 0.9600 ?
C24 H24B . 0.9600 ?
C24 H24C . 0.9600 ?
C25 H25A . 0.9600 ?
C25 H25B . 0.9600 ?
C25 H25C . 0.9600 ?
C26 H26A . 0.9600 ?
C26 H26B . 0.9600 ?
C26 H26C . 0.9600 ?

loop_
_geom_hbond_atom_site_label_D
_geom_hbond_atom_site_label_H
_geom_hbond_atom_site_label_A
_geom_hbond_site_symmetry_A
_geom_hbond_distance_DH
_geom_hbond_distance_HA
_geom_hbond_distance_DA
_geom_hbond_angle_DHA
_geom_hbond_publ_flag
C12A H12B O1 2_544 0.9700 2.4300 3.364(3) 160.00 yes
C25 H25B O1 3_565 0.9600 2.5500 3.450(3) 156.00 yes

loop_
_geom_torsion_atom_site_label_1
_geom_torsion_atom_site_label_2
_geom_torsion_atom_site_label_3
_geom_torsion_atom_site_label_4
_geom_torsion_site_symmetry_1
_geom_torsion_site_symmetry_2
_geom_torsion_site_symmetry_3
_geom_torsion_site_symmetry_4
_geom_torsion
_geom_torsion_publ_flag
C6 C1 C2 O1 . . . . 180.0(2) ?
C6 C1 C2 C3 . . . . -1.1(3) ?
C21 O1 C2 C1 . . . . -4.3(3) ?
C21 O1 C2 C3 . . . . 176.8(2) ?
C22 O2 C3 C4 . . . . -2.2(3) ?
C22 O2 C3 C2 . . . . 177.0(2) ?
C1 C2 C3 O2 . . . . -178.7(2) ?
O1 C2 C3 O2 . . . . 0.3(3) ?
C1 C2 C3 C4 . . . . 0.6(3) ?
O1 C2 C3 C4 . . . . 179.6(2) ?
O2 C3 C4 C5 . . . . 178.8(2) ?
C2 C3 C4 C5 . . . . -0.4(3) ?
C23 O3 C5 C4 . . . . -1.9(3) ?
C23 O3 C5 C6 . . . . 178.41(19) ?
C3 C4 C5 O3 . . . . -178.9(2) ?
C3 C4 C5 C6 . . . . 0.7(3) ?
O3 C5 C6 C1 . . . . 178.49(18) ?
C4 C5 C6 C1 . . . . -1.2(3) ?
O3 C5 C6 C7 . . . . 2.0(3) ?
C4 C5 C6 C7 . . . . -177.69(19) ?
C2 C1 C6 C5 . . . . 1.4(3) ?
C2 C1 C6 C7 . . . . 177.8(2) ?
C5 C6 C7 C8 . . . . -159.1(2) ?
C1 C6 C7 C8 . . . . 24.6(3) ?
C6 C7 C8 C9 . . . . -176.7(2) ?
C6 C7 C8 C13 . . . . 5.0(4) ?
C7 C8 C9 O4 . . . . 4.8(3) ?
C13 C8 C9 O4 . . . . -176.8(2) ?
C7 C8 C9 C10 . . . . -175.86(18) ?
C13 C8 C9 C10 . . . . 2.6(3) ?
O4 C9 C10 C14 . . . . -6.9(3) ?
C8 C9 C10 C14 . . . . 173.78(19) ?
O4 C9 C10 C11 . . . . 175.5(2) ?
C8 C9 C10 C11 . . . . -3.9(3) ?
C14 C10 C11 C12B . . . . 162.0(7) ?
C9 C10 C11 C12B . . . . -20.6(7) ?
C14 C10 C11 C12A . . . . -145.8(2) ?
C9 C10 C11 C12A . . . . 31.6(3) ?
C12B C11 C12A C13 . . . . 50.4(7) ?
C10 C11 C12A C13 . . . . -58.8(3) ?
C12A C11 C12B C13 . . . . -50.4(7) ?
C10 C11 C12B C13 . . . . 44.1(15) ?
C11 C12A C13 C12B . . . . -50.4(7) ?
C11 C12A C13 C8 . . . . 57.7(3) ?
C11 C12B C13 C12A . . . . 50.4(7) ?
C11 C12B C13 C8 . . . . -45.3(15) ?
C7 C8 C13 C12A . . . . 149.0(2) ?
C9 C8 C13 C12A . . . . -29.3(3) ?
C7 C8 C13 C12B . . . . -158.6(7) ?
C9 C8 C13 C12B . . . . 23.1(7) ?
C9 C10 C14 C15 . . . . 179.5(2) ?
C11 C10 C14 C15 . . . . -3.1(4) ?
C10 C14 C15 C16 . . . . 158.9(2) ?
C10 C14 C15 C20 . . . . -23.7(3) ?
C24 O5 C16 C17 . . . . 5.9(3) ?
C24 O5 C16 C15 . . . . -174.4(2) ?
C20 C15 C16 O5 . . . . 179.37(18) ?
C14 C15 C16 O5 . . . . -3.1(3) ?
C20 C15 C16 C17 . . . . -0.9(3) ?
C14 C15 C16 C17 . . . . 176.60(19) ?
O5 C16 C17 C18 . . . . -179.4(2) ?
C15 C16 C17 C18 . . . . 1.0(3) ?
C25 O6 C18 C17 . . . . 27.4(3) ?
C25 O6 C18 C19 . . . . -153.5(2) ?
C16 C17 C18 O6 . . . . -179.9(2) ?
C16 C17 C18 C19 . . . . 1.0(3) ?
C26 O7 C19 C20 . . . . 13.3(3) ?
C26 O7 C19 C18 . . . . -169.2(2) ?
O6 C18 C19 O7 . . . . 0.2(3) ?
C17 C18 C19 O7 . . . . 179.32(19) ?
O6 C18 C19 C20 . . . . 177.82(19) ?
C17 C18 C19 C20 . . . . -3.0(3) ?
O7 C19 C20 C15 . . . . -179.5(2) ?
C18 C19 C20 C15 . . . . 3.1(3) ?
C16 C15 C20 C19 . . . . -1.1(3) ?
C14 C15 C20 C19 . . . . -178.53(19) ?
